data_4025745
loop_
_publ_author_name
'Ram N. Ram'
'Neeraj Kumar'
'Nem Singh'

_publ_section_title
;
 Synthesis of Chlorinated Bicyclic C-Fused
 Tetrahydrofuro[3,2-c]azetidin-2-ones
;
_journal_name_full 'Journal of Organic Chemistry'
_journal_page_first 7408
_journal_page_last 7411
_journal_paper_doi 10.1021/jo101045z
_journal_volume 75
_journal_year 2010
_chemical_formula_moiety 'C25 H21 Cl2 N O2'
_chemical_formula_sum 'C25 H21 Cl2 N O2'
_chemical_formula_weight 438.33
_chemical_name_systematic
; 
 ? 
;
_space_group_IT_number 15
_symmetry_cell_setting monoclinic
_symmetry_space_group_name_Hall '-C 2yc'
_symmetry_space_group_name_H-M 'C 1 2/c 1'
_atom_sites_solution_hydrogens geom
_atom_sites_solution_primary direct
_atom_sites_solution_secondary difmap
_audit_creation_method SHELXL-97
_cell_angle_alpha 90.00
_cell_angle_beta 103.671(6)
_cell_angle_gamma 90.00
_cell_formula_units_Z 8
_cell_length_a 17.803(6)
_cell_length_b 9.984(3)
_cell_length_c 25.300(9)
_cell_measurement_temperature 293(2)
_cell_volume 4370(3)
_computing_cell_refinement 'Bruker SMART'
_computing_data_collection 'Bruker SMART'
_computing_data_reduction 'Bruker SAINT'
_computing_molecular_graphics 'Bruker SHELXTL'
_computing_publication_material 'Bruker SHELXTL'
_computing_structure_refinement 'SHELXL-97 (Sheldrick, 1997)'
_computing_structure_solution 'SHELXS-97 (Sheldrick, 1990)'
_diffrn_ambient_temperature 293(2)
_diffrn_measured_fraction_theta_full 0.982
_diffrn_measured_fraction_theta_max 0.982
_diffrn_measurement_device_type 'CCD area detector'
_diffrn_measurement_method 'phi and omega scans'
_diffrn_radiation_monochromator graphite
_diffrn_radiation_source 'fine-focus sealed tube'
_diffrn_radiation_type MoK\a
_diffrn_radiation_wavelength 0.71073
_diffrn_reflns_av_R_equivalents 0.1078
_diffrn_reflns_av_sigmaI/netI 0.0873
_diffrn_reflns_limit_h_max 21
_diffrn_reflns_limit_h_min -20
_diffrn_reflns_limit_k_max 11
_diffrn_reflns_limit_k_min -11
_diffrn_reflns_limit_l_max 30
_diffrn_reflns_limit_l_min -30
_diffrn_reflns_number 19433
_diffrn_reflns_theta_full 24.99
_diffrn_reflns_theta_max 24.99
_diffrn_reflns_theta_min 1.66
_exptl_absorpt_coefficient_mu 0.319
_exptl_absorpt_correction_type none
_exptl_crystal_colour colorless
_exptl_crystal_density_diffrn 1.332
_exptl_crystal_density_method 'not measured'
_exptl_crystal_description block
_exptl_crystal_F_000 1824
_exptl_crystal_size_max 0.235
_exptl_crystal_size_mid 0.137
_exptl_crystal_size_min 0.081
_refine_diff_density_max 0.285
_refine_diff_density_min -0.216
_refine_diff_density_rms 0.057
_refine_ls_extinction_method none
_refine_ls_goodness_of_fit_ref 1.241
_refine_ls_hydrogen_treatment constr
_refine_ls_matrix_type full
_refine_ls_number_parameters 272
_refine_ls_number_reflns 3773
_refine_ls_number_restraints 0
_refine_ls_restrained_S_all 1.241
_refine_ls_R_factor_all 0.1444
_refine_ls_R_factor_gt 0.0978
_refine_ls_shift/su_max 0.000
_refine_ls_shift/su_mean 0.000
_refine_ls_structure_factor_coef Fsqd
_refine_ls_weighting_details 'calc w=1/[\s^2^(Fo^2^)+(0.0463P)^2^+6.1702P] where P=(Fo^2^+2Fc^2^)/3'
_refine_ls_weighting_scheme calc
_refine_ls_wR_factor_gt 0.1573
_refine_ls_wR_factor_ref 0.1726
_reflns_number_gt 2748
_reflns_number_total 3773
_reflns_threshold_expression >2sigma(I)
_cod_data_source_file jo101045z_si_005.cif
_cod_data_source_block nkj14m
_cod_depositor_comments
;
The following automatic conversions were performed:

'_symmetry_cell_setting' value 'Monoclinic' changed to 'monoclinic'
according to the built-in table from CIF Core dictionary named
'cif_core.dic' version 2.4.1 from 2010-06-29.

Automatic conversion script
Id: cif_fix_values 1646 2011-03-28 12:23:43Z adriana 
;
_cod_original_cell_volume 4369(2)
_cod_original_sg_symbol_Hall -C2yc
_cod_database_code 4025745

loop_
_symmetry_equiv_pos_as_xyz
'x, y, z'
'-x, y, -z+1/2'
'x+1/2, y+1/2, z'
'-x+1/2, y+1/2, -z+1/2'
'-x, -y, -z'
'x, -y, z-1/2'
'-x+1/2, -y+1/2, -z'
'x+1/2, -y+1/2, z-1/2'

loop_
_atom_site_label
_atom_site_type_symbol
_atom_site_fract_x
_atom_site_fract_y
_atom_site_fract_z
_atom_site_U_iso_or_equiv
_atom_site_adp_type
_atom_site_occupancy
_atom_site_symmetry_multiplicity
_atom_site_calc_flag
_atom_site_refinement_flags
_atom_site_disorder_assembly
_atom_site_disorder_group
Cl1 Cl 0.17865(8) 0.21185(14) 0.20885(5) 0.0559(4) Uani 1 1 d . . .
Cl2 Cl 0.19223(8) 0.09215(13) 0.10835(5) 0.0520(4) Uani 1 1 d . . .
O1 O 0.1618(2) 0.4317(3) 0.10381(15) 0.0557(10) Uani 1 1 d . . .
O2 O 0.35787(17) 0.1954(3) 0.13888(12) 0.0381(8) Uani 1 1 d . . .
N1 N 0.2901(2) 0.3966(3) 0.15507(14) 0.0328(9) Uani 1 1 d . . .
C1 C 0.2148(3) 0.3692(5) 0.13117(18) 0.0364(12) Uani 1 1 d . . .
C2 C 0.2228(3) 0.2258(4) 0.15359(18) 0.0380(12) Uani 1 1 d . . .
C3 C 0.3133(3) 0.2571(4) 0.17079(17) 0.0320(11) Uani 1 1 d . . .
C4 C 0.3422(3) 0.2198(4) 0.08012(18) 0.0376(12) Uani 1 1 d . . .
H4 H 0.2865 0.2319 0.0656 0.045 Uiso 1 1 calc R . .
C5 C 0.3840(3) 0.3399(5) 0.06752(17) 0.0367(12) Uani 1 1 d . . .
H5 H 0.4373 0.3431 0.0808 0.044 Uiso 1 1 calc R . .
C6 C 0.3500(3) 0.4422(5) 0.03872(18) 0.0400(12) Uani 1 1 d . . .
H6 H 0.2967 0.4348 0.0259 0.048 Uiso 1 1 calc R . .
C7 C 0.3843(3) 0.5657(5) 0.02408(17) 0.0382(12) Uani 1 1 d . . .
C8 C 0.4619(3) 0.5988(5) 0.0430(2) 0.0529(14) Uani 1 1 d . . .
H8 H 0.4946 0.5386 0.0655 0.064 Uiso 1 1 calc R . .
C9 C 0.4917(3) 0.7165(6) 0.0298(2) 0.0611(16) Uani 1 1 d . . .
H9 H 0.5439 0.7358 0.0429 0.073 Uiso 1 1 calc R . .
C10 C 0.4433(4) 0.8069(5) -0.0032(2) 0.0610(16) Uani 1 1 d . . .
H10 H 0.4630 0.8877 -0.0123 0.073 Uiso 1 1 calc R . .
C11 C 0.3676(4) 0.7782(6) -0.0223(2) 0.0618(16) Uani 1 1 d . . .
H11 H 0.3354 0.8390 -0.0448 0.074 Uiso 1 1 calc R . .
C12 C 0.3379(3) 0.6598(5) -0.0087(2) 0.0496(14) Uani 1 1 d . . .
H12 H 0.2855 0.6421 -0.0218 0.059 Uiso 1 1 calc R . .
C13 C 0.3680(3) 0.0910(5) 0.0577(2) 0.0525(14) Uani 1 1 d . . .
H13A H 0.4216 0.0750 0.0744 0.079 Uiso 1 1 calc R . .
H13B H 0.3613 0.0990 0.0191 0.079 Uiso 1 1 calc R . .
H13C H 0.3375 0.0176 0.0656 0.079 Uiso 1 1 calc R . .
C14 C 0.3330(3) 0.5176(4) 0.16058(17) 0.0326(11) Uani 1 1 d . . .
C15 C 0.4125(3) 0.5147(5) 0.17626(19) 0.0449(13) Uani 1 1 d . . .
H15 H 0.4386 0.4338 0.1841 0.054 Uiso 1 1 calc R . .
C16 C 0.4529(4) 0.6343(7) 0.1803(2) 0.0667(17) Uani 1 1 d . . .
H16 H 0.5065 0.6337 0.1913 0.080 Uiso 1 1 calc R . .
C17 C 0.4147(5) 0.7528(7) 0.1681(3) 0.076(2) Uani 1 1 d . . .
H17 H 0.4424 0.8323 0.1697 0.092 Uiso 1 1 calc R . .
C18 C 0.3369(5) 0.7547(6) 0.1539(3) 0.0707(18) Uani 1 1 d . . .
H18 H 0.3112 0.8362 0.1466 0.085 Uiso 1 1 calc R . .
C19 C 0.2948(3) 0.6385(5) 0.1499(2) 0.0485(13) Uani 1 1 d . . .
H19 H 0.2411 0.6411 0.1400 0.058 Uiso 1 1 calc R . .
C20 C 0.3537(3) 0.2327(4) 0.22948(18) 0.0335(11) Uani 1 1 d . . .
C21 C 0.3538(3) 0.3267(5) 0.26941(18) 0.0467(13) Uani 1 1 d . . .
H21 H 0.3308 0.4097 0.2601 0.056 Uiso 1 1 calc R . .
C22 C 0.3878(3) 0.2983(6) 0.3232(2) 0.0595(16) Uani 1 1 d . . .
H22 H 0.3880 0.3626 0.3499 0.071 Uiso 1 1 calc R . .
C23 C 0.4212(3) 0.1762(7) 0.3374(2) 0.0609(16) Uani 1 1 d . . .
H23 H 0.4446 0.1576 0.3736 0.073 Uiso 1 1 calc R . .
C24 C 0.4200(3) 0.0815(7) 0.2981(2) 0.0685(18) Uani 1 1 d . . .
H24 H 0.4413 -0.0026 0.3077 0.082 Uiso 1 1 calc R . .
C25 C 0.3874(3) 0.1101(5) 0.2441(2) 0.0557(15) Uani 1 1 d . . .
H25 H 0.3883 0.0461 0.2176 0.067 Uiso 1 1 calc R . .

loop_
_atom_site_aniso_label
_atom_site_aniso_U_11
_atom_site_aniso_U_22
_atom_site_aniso_U_33
_atom_site_aniso_U_23
_atom_site_aniso_U_13
_atom_site_aniso_U_12
Cl1 0.0500(9) 0.0665(10) 0.0572(8) 0.0068(7) 0.0244(7) -0.0090(7)
Cl2 0.0536(9) 0.0424(8) 0.0576(8) -0.0086(6) 0.0086(6) -0.0174(7)
O1 0.041(2) 0.044(2) 0.071(2) 0.0090(19) -0.0067(18) 0.0034(18)
O2 0.040(2) 0.0386(19) 0.0355(18) 0.0006(14) 0.0078(15) 0.0083(15)
N1 0.029(2) 0.027(2) 0.041(2) 0.0011(17) 0.0069(18) 0.0007(18)
C1 0.037(3) 0.037(3) 0.034(3) -0.004(2) 0.007(2) -0.005(2)
C2 0.038(3) 0.032(3) 0.042(3) 0.000(2) 0.006(2) -0.006(2)
C3 0.037(3) 0.027(3) 0.032(2) 0.001(2) 0.008(2) -0.001(2)
C4 0.037(3) 0.037(3) 0.036(3) -0.001(2) 0.003(2) 0.003(2)
C5 0.038(3) 0.043(3) 0.029(2) -0.004(2) 0.008(2) -0.001(2)
C6 0.041(3) 0.042(3) 0.036(3) 0.000(2) 0.006(2) -0.002(2)
C7 0.044(3) 0.040(3) 0.031(2) 0.002(2) 0.010(2) 0.006(2)
C8 0.051(4) 0.052(4) 0.058(3) 0.010(3) 0.016(3) -0.001(3)
C9 0.044(4) 0.067(4) 0.075(4) 0.004(3) 0.020(3) -0.010(3)
C10 0.090(5) 0.038(3) 0.065(4) 0.000(3) 0.037(4) -0.012(3)
C11 0.072(5) 0.053(4) 0.059(4) 0.012(3) 0.013(3) -0.003(3)
C12 0.049(4) 0.050(3) 0.049(3) 0.001(3) 0.010(3) -0.001(3)
C13 0.062(4) 0.051(3) 0.047(3) -0.005(3) 0.019(3) -0.004(3)
C14 0.040(3) 0.029(3) 0.029(2) -0.004(2) 0.009(2) -0.004(2)
C15 0.045(4) 0.041(3) 0.047(3) -0.002(2) 0.007(2) -0.012(3)
C16 0.051(4) 0.071(5) 0.078(4) -0.017(4) 0.015(3) -0.029(4)
C17 0.098(6) 0.052(4) 0.083(5) -0.013(3) 0.029(4) -0.035(4)
C18 0.096(6) 0.037(4) 0.080(4) -0.005(3) 0.022(4) -0.007(4)
C19 0.057(4) 0.035(3) 0.055(3) -0.002(2) 0.015(3) -0.001(3)
C20 0.030(3) 0.035(3) 0.036(3) 0.002(2) 0.009(2) 0.001(2)
C21 0.064(4) 0.039(3) 0.036(3) 0.003(2) 0.009(3) 0.002(3)
C22 0.069(4) 0.062(4) 0.045(3) -0.007(3) 0.009(3) -0.003(3)
C23 0.048(4) 0.097(5) 0.034(3) 0.010(3) 0.003(3) 0.007(3)
C24 0.075(4) 0.074(4) 0.052(4) 0.019(3) 0.007(3) 0.035(4)
C25 0.067(4) 0.053(4) 0.045(3) 0.002(3) 0.010(3) 0.016(3)

loop_
_atom_type_symbol
_atom_type_description
_atom_type_scat_dispersion_real
_atom_type_scat_dispersion_imag
_atom_type_scat_source
C C 0.0033 0.0016 'International Tables Vol C Tables 4.2.6.8 and 6.1.1.4'
H H 0.0000 0.0000 'International Tables Vol C Tables 4.2.6.8 and 6.1.1.4'
N N 0.0061 0.0033 'International Tables Vol C Tables 4.2.6.8 and 6.1.1.4'
O O 0.0106 0.0060 'International Tables Vol C Tables 4.2.6.8 and 6.1.1.4'
Cl Cl 0.1484 0.1585 'International Tables Vol C Tables 4.2.6.8 and 6.1.1.4'

loop_
_geom_angle_atom_site_label_1
_geom_angle_atom_site_label_2
_geom_angle_atom_site_label_3
_geom_angle
_geom_angle_site_symmetry_1
_geom_angle_site_symmetry_3
_geom_angle_publ_flag
C3 O2 C4 120.9(3) . . ?
C1 N1 C14 131.7(4) . . ?
C1 N1 C3 96.5(3) . . ?
C14 N1 C3 131.7(4) . . ?
O1 C1 N1 135.0(4) . . ?
O1 C1 C2 133.4(4) . . ?
N1 C1 C2 91.6(4) . . ?
C1 C2 C3 85.3(3) . . ?
C1 C2 Cl2 118.7(3) . . ?
C3 C2 Cl2 117.6(3) . . ?
C1 C2 Cl1 110.3(3) . . ?
C3 C2 Cl1 114.2(3) . . ?
Cl2 C2 Cl1 109.2(2) . . ?
O2 C3 N1 114.8(3) . . ?
O2 C3 C20 107.0(4) . . ?
N1 C3 C20 117.0(3) . . ?
O2 C3 C2 115.4(3) . . ?
N1 C3 C2 84.9(3) . . ?
C20 C3 C2 116.9(4) . . ?
O2 C4 C5 111.5(4) . . ?
O2 C4 C13 103.6(3) . . ?
C5 C4 C13 113.1(4) . . ?
O2 C4 H4 109.5 . . ?
C5 C4 H4 109.5 . . ?
C13 C4 H4 109.5 . . ?
C6 C5 C4 123.9(4) . . ?
C6 C5 H5 118.1 . . ?
C4 C5 H5 118.1 . . ?
C5 C6 C7 129.0(5) . . ?
C5 C6 H6 115.5 . . ?
C7 C6 H6 115.5 . . ?
C12 C7 C8 116.6(5) . . ?
C12 C7 C6 119.8(5) . . ?
C8 C7 C6 123.6(4) . . ?
C9 C8 C7 122.2(5) . . ?
C9 C8 H8 118.9 . . ?
C7 C8 H8 118.9 . . ?
C8 C9 C10 119.2(5) . . ?
C8 C9 H9 120.4 . . ?
C10 C9 H9 120.4 . . ?
C11 C10 C9 120.2(5) . . ?
C11 C10 H10 119.9 . . ?
C9 C10 H10 119.9 . . ?
C10 C11 C12 120.3(5) . . ?
C10 C11 H11 119.8 . . ?
C12 C11 H11 119.8 . . ?
C11 C12 C7 121.5(5) . . ?
C11 C12 H12 119.3 . . ?
C7 C12 H12 119.3 . . ?
C4 C13 H13A 109.5 . . ?
C4 C13 H13B 109.5 . . ?
H13A C13 H13B 109.5 . . ?
C4 C13 H13C 109.5 . . ?
H13A C13 H13C 109.5 . . ?
H13B C13 H13C 109.5 . . ?
C15 C14 C19 120.0(4) . . ?
C15 C14 N1 120.3(4) . . ?
C19 C14 N1 119.8(4) . . ?
C14 C15 C16 118.9(5) . . ?
C14 C15 H15 120.5 . . ?
C16 C15 H15 120.5 . . ?
C17 C16 C15 120.6(6) . . ?
C17 C16 H16 119.7 . . ?
C15 C16 H16 119.7 . . ?
C18 C17 C16 119.9(6) . . ?
C18 C17 H17 120.0 . . ?
C16 C17 H17 120.0 . . ?
C17 C18 C19 121.1(6) . . ?
C17 C18 H18 119.4 . . ?
C19 C18 H18 119.4 . . ?
C18 C19 C14 119.4(5) . . ?
C18 C19 H19 120.3 . . ?
C14 C19 H19 120.3 . . ?
C25 C20 C21 118.9(4) . . ?
C25 C20 C3 119.0(4) . . ?
C21 C20 C3 121.9(4) . . ?
C20 C21 C22 120.4(5) . . ?
C20 C21 H21 119.8 . . ?
C22 C21 H21 119.8 . . ?
C23 C22 C21 120.3(5) . . ?
C23 C22 H22 119.9 . . ?
C21 C22 H22 119.9 . . ?
C22 C23 C24 119.6(5) . . ?
C22 C23 H23 120.2 . . ?
C24 C23 H23 120.2 . . ?
C23 C24 C25 120.4(5) . . ?
C23 C24 H24 119.8 . . ?
C25 C24 H24 119.8 . . ?
C20 C25 C24 120.3(5) . . ?
C20 C25 H25 119.8 . . ?
C24 C25 H25 119.8 . . ?

loop_
_geom_bond_atom_site_label_1
_geom_bond_atom_site_label_2
_geom_bond_distance
_geom_bond_site_symmetry_2
_geom_bond_publ_flag
Cl1 C2 1.764(5) . ?
Cl2 C2 1.758(5) . ?
O1 C1 1.205(5) . ?
O2 C3 1.401(5) . ?
O2 C4 1.466(5) . ?
N1 C1 1.362(6) . ?
N1 C14 1.419(5) . ?
N1 C3 1.480(5) . ?
C1 C2 1.534(6) . ?
C2 C3 1.597(6) . ?
C3 C20 1.509(6) . ?
C4 C5 1.485(6) . ?
C4 C13 1.519(6) . ?
C4 H4 0.9800 . ?
C5 C6 1.315(6) . ?
C5 H5 0.9300 . ?
C6 C7 1.462(6) . ?
C6 H6 0.9300 . ?
C7 C12 1.389(6) . ?
C7 C8 1.391(7) . ?
C8 C9 1.363(7) . ?
C8 H8 0.9300 . ?
C9 C10 1.383(8) . ?
C9 H9 0.9300 . ?
C10 C11 1.352(8) . ?
C10 H10 0.9300 . ?
C11 C12 1.371(7) . ?
C11 H11 0.9300 . ?
C12 H12 0.9300 . ?
C13 H13A 0.9600 . ?
C13 H13B 0.9600 . ?
C13 H13C 0.9600 . ?
C14 C15 1.376(6) . ?
C14 C19 1.381(6) . ?
C15 C16 1.385(7) . ?
C15 H15 0.9300 . ?
C16 C17 1.363(8) . ?
C16 H16 0.9300 . ?
C17 C18 1.347(9) . ?
C17 H17 0.9300 . ?
C18 C19 1.371(7) . ?
C18 H18 0.9300 . ?
C19 H19 0.9300 . ?
C20 C25 1.375(6) . ?
C20 C21 1.378(6) . ?
C21 C22 1.383(7) . ?
C21 H21 0.9300 . ?
C22 C23 1.366(8) . ?
C22 H22 0.9300 . ?
C23 C24 1.370(8) . ?
C23 H23 0.9300 . ?
C24 C25 1.381(7) . ?
C24 H24 0.9300 . ?
C25 H25 0.9300 . ?

loop_
_geom_torsion_atom_site_label_1
_geom_torsion_atom_site_label_2
_geom_torsion_atom_site_label_3
_geom_torsion_atom_site_label_4
_geom_torsion
_geom_torsion_site_symmetry_1
_geom_torsion_site_symmetry_2
_geom_torsion_site_symmetry_3
_geom_torsion_site_symmetry_4
_geom_torsion_publ_flag
C14 N1 C1 O1 6.8(9) . . . . ?
C3 N1 C1 O1 -170.3(6) . . . . ?
C14 N1 C1 C2 -172.2(4) . . . . ?
C3 N1 C1 C2 10.6(3) . . . . ?
O1 C1 C2 C3 171.1(5) . . . . ?
N1 C1 C2 C3 -9.8(3) . . . . ?
O1 C1 C2 Cl2 52.1(7) . . . . ?
N1 C1 C2 Cl2 -128.8(3) . . . . ?
O1 C1 C2 Cl1 -74.8(6) . . . . ?
N1 C1 C2 Cl1 104.3(3) . . . . ?
C4 O2 C3 N1 -37.6(5) . . . . ?
C4 O2 C3 C20 -169.2(4) . . . . ?
C4 O2 C3 C2 58.8(5) . . . . ?
C1 N1 C3 O2 105.5(4) . . . . ?
C14 N1 C3 O2 -71.7(5) . . . . ?
C1 N1 C3 C20 -127.9(4) . . . . ?
C14 N1 C3 C20 54.9(6) . . . . ?
C1 N1 C3 C2 -10.2(3) . . . . ?
C14 N1 C3 C2 172.6(4) . . . . ?
C1 C2 C3 O2 -106.0(4) . . . . ?
Cl2 C2 C3 O2 14.0(5) . . . . ?
Cl1 C2 C3 O2 143.9(3) . . . . ?
C1 C2 C3 N1 9.0(3) . . . . ?
Cl2 C2 C3 N1 129.1(3) . . . . ?
Cl1 C2 C3 N1 -101.1(3) . . . . ?
C1 C2 C3 C20 126.8(4) . . . . ?
Cl2 C2 C3 C20 -113.2(4) . . . . ?
Cl1 C2 C3 C20 16.7(5) . . . . ?
C3 O2 C4 C5 87.2(5) . . . . ?
C3 O2 C4 C13 -150.8(4) . . . . ?
O2 C4 C5 C6 -124.6(5) . . . . ?
C13 C4 C5 C6 119.1(5) . . . . ?
C4 C5 C6 C7 179.4(4) . . . . ?
C5 C6 C7 C12 177.6(5) . . . . ?
C5 C6 C7 C8 -5.1(8) . . . . ?
C12 C7 C8 C9 -0.8(7) . . . . ?
C6 C7 C8 C9 -178.1(5) . . . . ?
C7 C8 C9 C10 0.5(8) . . . . ?
C8 C9 C10 C11 -0.4(9) . . . . ?
C9 C10 C11 C12 0.6(9) . . . . ?
C10 C11 C12 C7 -1.0(8) . . . . ?
C8 C7 C12 C11 1.0(7) . . . . ?
C6 C7 C12 C11 178.5(5) . . . . ?
C1 N1 C14 C15 -166.0(4) . . . . ?
C3 N1 C14 C15 10.3(7) . . . . ?
C1 N1 C14 C19 13.7(7) . . . . ?
C3 N1 C14 C19 -170.1(4) . . . . ?
C19 C14 C15 C16 -0.9(7) . . . . ?
N1 C14 C15 C16 178.7(4) . . . . ?
C14 C15 C16 C17 -0.9(8) . . . . ?
C15 C16 C17 C18 2.2(10) . . . . ?
C16 C17 C18 C19 -1.7(10) . . . . ?
C17 C18 C19 C14 -0.1(9) . . . . ?
C15 C14 C19 C18 1.4(7) . . . . ?
N1 C14 C19 C18 -178.2(5) . . . . ?
O2 C3 C20 C25 -39.1(6) . . . . ?
N1 C3 C20 C25 -169.5(4) . . . . ?
C2 C3 C20 C25 92.0(5) . . . . ?
O2 C3 C20 C21 144.9(4) . . . . ?
N1 C3 C20 C21 14.6(6) . . . . ?
C2 C3 C20 C21 -83.9(5) . . . . ?
C25 C20 C21 C22 0.5(8) . . . . ?
C3 C20 C21 C22 176.5(5) . . . . ?
C20 C21 C22 C23 -0.5(8) . . . . ?
C21 C22 C23 C24 -0.7(9) . . . . ?
C22 C23 C24 C25 1.9(9) . . . . ?
C21 C20 C25 C24 0.7(8) . . . . ?
C3 C20 C25 C24 -175.4(5) . . . . ?
C23 C24 C25 C20 -1.9(9) . . . . ?
